data_4085417
loop_
_publ_author_name
'Gardner, Benedict M.'
'Lewis, William'
'Blake, Alexander J.'
'Liddle, Stephen T.'

_publ_section_title
;
 Thorium Triamidoamine Complexes: Synthesis of an Unusual Dinuclear
 Tuck-in--Tuck-over Thorium Metallacycle Featuring the Longest Known
 Thorium&#x2212;\s-Alkyl Bond
;
_journal_issue 11
_journal_name_full Organometallics
_journal_page_first 2386
_journal_paper_doi 10.1021/om501177s
_journal_volume 34
_journal_year 2015
_chemical_formula_moiety 'C28 H67 N5 Si3 Th'
_chemical_formula_sum 'C28 H67 N5 Si3 Th'
_chemical_formula_weight 790.17
_space_group_crystal_system monoclinic
_space_group_IT_number 14
_space_group_name_Hall '-P 2yn'
_space_group_name_H-M_alt 'P 1 21/n 1'
_symmetry_space_group_name_Hall '-P 2yn'
_symmetry_space_group_name_H-M 'P 1 21/n 1'
_atom_sites_solution_hydrogens 'geom, Me from difmap'
_atom_sites_solution_primary direct
_atom_sites_solution_secondary difmap
_audit_creation_date 2014-10-02
_audit_creation_method
;
Olex2 1.2
(compiled 2014.09.19 svn.r3010 for OlexSys, GUI svn.r4874)
;
_cell_angle_alpha 90
_cell_angle_beta 97.754(2)
_cell_angle_gamma 90
_cell_formula_units_Z 4
_cell_length_a 10.0050(4)
_cell_length_b 23.2032(8)
_cell_length_c 16.5776(6)
_cell_measurement_reflns_used 17447
_cell_measurement_temperature 90(2)
_cell_measurement_theta_max 27.39
_cell_measurement_theta_min 2.149
_cell_volume 3813.3(2)
_computing_cell_refinement 'Bruker SAINT version 6.36A (Bruker, 2000)'
_computing_data_collection 'Bruker SMART version 5.34 (Bruker, 2000)'
_computing_data_reduction 'Bruker SAINT; SHELXTL (Sheldrick, 2008)'
_computing_molecular_graphics 'Olex2 (Dolomanov et al., 2009)'
_computing_publication_material 'Olex2 (Dolomanov et al., 2009)'
_computing_structure_refinement 'ShelXL (Sheldrick, 2008)'
_diffrn_ambient_temperature 90(2)
_diffrn_detector 'Bruker APEX2 area detector'
_diffrn_detector_area_resol_mean 7.9
_diffrn_detector_type 'CCD area detector'
_diffrn_measured_fraction_theta_full 0.999
_diffrn_measured_fraction_theta_max 0.998
_diffrn_measurement_device 'three-circle diffractometer'
_diffrn_measurement_device_type 'Bruker SMART APEX2 area detector'
_diffrn_measurement_method '\w and \f scans'
_diffrn_radiation_monochromator graphite
_diffrn_radiation_probe x-ray
_diffrn_radiation_type MoK\a
_diffrn_radiation_wavelength 0.71073
_diffrn_reflns_av_R_equivalents 0.0388
_diffrn_reflns_av_unetI/netI 0.0321
_diffrn_reflns_Laue_measured_fraction_full 0.999
_diffrn_reflns_Laue_measured_fraction_max 0.998
_diffrn_reflns_limit_h_max 12
_diffrn_reflns_limit_h_min -12
_diffrn_reflns_limit_k_max 30
_diffrn_reflns_limit_k_min -30
_diffrn_reflns_limit_l_max 21
_diffrn_reflns_limit_l_min -21
_diffrn_reflns_number 36814
_diffrn_reflns_point_group_measured_fraction_full 0.999
_diffrn_reflns_point_group_measured_fraction_max 0.998
_diffrn_reflns_theta_full 25.242
_diffrn_reflns_theta_max 27.438
_diffrn_reflns_theta_min 2.149
_diffrn_source 'microfocus sealed X-ray tube'
_diffrn_source_type 'Incoatec I\ms'
_diffrn_standards_number 0
_exptl_absorpt_coefficient_mu 4.027
_exptl_absorpt_correction_T_max 0.4305
_exptl_absorpt_correction_T_min 0.2815
_exptl_absorpt_correction_type multi-scan
_exptl_absorpt_process_details
;
SADABS-2007/2 (Bruker,2007) was used for absorption correction. wR2(int) was 
0.1134 before and 0.0505 after correction. The Ratio of minimum to maximum 
transmission is 0.6539. The \l/2 correction factor is 0.0015.
;
_exptl_crystal_colour colourless
_exptl_crystal_colour_primary colourless
_exptl_crystal_density_diffrn 1.376
_exptl_crystal_density_method 'not measured'
_exptl_crystal_description block
_exptl_crystal_F_000 1608
_exptl_crystal_size_max 0.77
_exptl_crystal_size_mid 0.46
_exptl_crystal_size_min 0.17
_refine_diff_density_max 1.746
_refine_diff_density_min -0.374
_refine_diff_density_rms 0.097
_refine_ls_extinction_method none
_refine_ls_goodness_of_fit_ref 1.058
_refine_ls_hydrogen_treatment constr
_refine_ls_matrix_type full
_refine_ls_number_parameters 351
_refine_ls_number_reflns 8678
_refine_ls_number_restraints 0
_refine_ls_restrained_S_all 1.058
_refine_ls_R_factor_all 0.0294
_refine_ls_R_factor_gt 0.0254
_refine_ls_shift/su_max 0.004
_refine_ls_shift/su_mean 0.000
_refine_ls_structure_factor_coef Fsqd
_refine_ls_weighting_details 'w=1/[\s^2^(Fo^2^)+(0.0259P)^2^+3.4221P] where P=(Fo^2^+2Fc^2^)/3'
_refine_ls_weighting_scheme calc
_refine_ls_wR_factor_gt 0.0606
_refine_ls_wR_factor_ref 0.0624
_reflns_Friedel_coverage 0.000
_reflns_number_gt 7814
_reflns_number_total 8678
_reflns_threshold_expression 'I > 2\s(I)'
_cod_data_source_file om501177s_si_001.cif
_cod_data_source_block 3
_cod_depositor_comments 'Adding full bibliography for 4085415--4085420.cif.'
_cod_database_code 4085417
_nottingham_internal_coll_name THBGLr
_nottingham_internal_coll_number 12061
_nottingham_internal_coll_client pczbg
_nottingham_internal_coll_type hemisphere
_nottingham_internal_coll_frame_time 15
_nottingham_internal_coll_frame_width 0.3
_nottingham_internal_coll_frame_method \w
_nottingham_internal_coll_user pczbg
_nottingham_internal_coll_date 26/11/2012
_nottingham_internal_coll_location NOTTS
_nottingham_internal_process_user pczbg
_nottingham_internal_process_date 28/11/2012
_nottingham_internal_solution_user pczbg
_nottingham_internal_solution_date 27/11/2012
_nottingham_internal_refinement_user pczbg
_nottingham_internal_refinement_date 28/11/2012
_nottingham_internal_self_validation_user pczbg
_nottingham_internal_self_validation_date 02/10/2014
_nottingham_internal_self_archive_date 02/10/2014
_nottingham_internal_validation_user pczwl
_nottingham_internal_validation_date 10/11/2014
_nottingham_internal_archive_date 10/11/2014
_shelx_space_group_comment
;
The symmetry employed for this shelxl refinement is uniquely defined
by the following loop, which should always be used as a source of
symmetry information in preference to the above space-group names.
They are only intended as comments.
;
_olex2_refinement_description
;
1. Fixed Uiso
 At 1.2 times of:
  All C(H,H) groups
 At 1.5 times of:
  All C(H,H,H) groups
2.a Secondary CH2 refined with riding coordinates:
 C7(H7A,H7B), C8(H8A,H8B), C15(H15A,H15B), C16(H16A,H16B), C23(H23A,H23B),
 C24(H24A,H24B), C25(H25A,H25B), C27(H27A,H27B)
2.b Idealised Me refined as rotating group:
 C1(H1A,H1B,H1C), C2(H2A,H2B,H2C), C4(H4A,H4B,H4C), C5(H5A,H5B,H5C), C6(H6A,
 H6B,H6C), C9(H9A,H9B,H9C), C10(H10A,H10B,H10C), C12(H12A,H12B,H12C), C13(H13A,
 H13B,H13C), C14(H14A,H14B,H14C), C17(H17A,H17B,H17C), C18(H18A,H18B,H18C),
 C20(H20A,H20B,H20C), C21(H21A,H21B,H21C), C22(H22A,H22B,H22C), C26(H26A,H26B,
 H26C), C28(H28A,H28B,H28C)
;
_shelx_shelxl_version_number 2014/7
_olex2_submission_original_sample_id THBGLR
_olex2_submission_special_instructions 'No special instructions were received'

loop_
_space_group_symop_operation_xyz
'x, y, z'
'-x+1/2, y+1/2, -z+1/2'
'-x, -y, -z'
'x-1/2, -y-1/2, z-1/2'

loop_
_atom_site_label
_atom_site_type_symbol
_atom_site_fract_x
_atom_site_fract_y
_atom_site_fract_z
_atom_site_U_iso_or_equiv
_atom_site_adp_type
_atom_site_occupancy
_atom_site_site_symmetry_order
_atom_site_calc_flag
_atom_site_refinement_flags_posn
Th1 Th 0.90438(2) 0.68513(2) 0.80901(2) 0.02159(4) Uani 1 1 d .
N1 N 0.9097(2) 0.62322(10) 0.69893(15) 0.0274(5) Uani 1 1 d .
Si1 Si 1.03557(8) 0.62331(3) 0.63741(5) 0.02609(16) Uani 1 1 d .
C1 C 1.1504(4) 0.68529(12) 0.6726(2) 0.0340(7) Uani 1 1 d .
H1A H 1.0996 0.7215 0.6658 0.051 Uiso 1 1 calc GR
H1B H 1.2254 0.6866 0.6403 0.051 Uiso 1 1 calc GR
H1C H 1.1859 0.6801 0.7302 0.051 Uiso 1 1 calc GR
C2 C 0.9656(4) 0.63710(16) 0.5285(2) 0.0453(8) Uani 1 1 d .
H2A H 0.9067 0.6051 0.5080 0.068 Uiso 1 1 calc GR
H2B H 1.0399 0.6404 0.4959 0.068 Uiso 1 1 calc GR
H2C H 0.9136 0.6730 0.5247 0.068 Uiso 1 1 calc GR
C3 C 1.1391(3) 0.55412(12) 0.64291(18) 0.0282(6) Uani 1 1 d .
C4 C 1.0445(4) 0.50170(13) 0.6302(2) 0.0420(8) Uani 1 1 d .
H4A H 0.9864 0.5007 0.6733 0.063 Uiso 1 1 calc GR
H4B H 1.0982 0.4663 0.6321 0.063 Uiso 1 1 calc GR
H4C H 0.9885 0.5047 0.5771 0.063 Uiso 1 1 calc GR
C5 C 1.2339(3) 0.55369(14) 0.5774(2) 0.0378(7) Uani 1 1 d .
H5A H 1.1806 0.5558 0.5234 0.057 Uiso 1 1 calc GR
H5B H 1.2870 0.5181 0.5818 0.057 Uiso 1 1 calc GR
H5C H 1.2947 0.5869 0.5852 0.057 Uiso 1 1 calc GR
C6 C 1.2238(3) 0.54778(14) 0.72672(19) 0.0367(7) Uani 1 1 d .
H6A H 1.2848 0.5808 0.7367 0.055 Uiso 1 1 calc GR
H6B H 1.2768 0.5122 0.7281 0.055 Uiso 1 1 calc GR
H6C H 1.1640 0.5463 0.7689 0.055 Uiso 1 1 calc GR
C7 C 0.7797(3) 0.59588(13) 0.6673(2) 0.0357(7) Uani 1 1 d .
H7A H 0.7482 0.5717 0.7102 0.043 Uiso 1 1 calc R
H7B H 0.7917 0.5707 0.6206 0.043 Uiso 1 1 calc R
C8 C 0.6751(3) 0.64215(15) 0.6403(2) 0.0393(8) Uani 1 1 d .
H8A H 0.7040 0.6648 0.5951 0.047 Uiso 1 1 calc R
H8B H 0.5875 0.6238 0.6204 0.047 Uiso 1 1 calc R
N2 N 0.7358(2) 0.65011(10) 0.87878(15) 0.0266(5) Uani 1 1 d .
Si2 Si 0.74128(8) 0.59220(3) 0.94402(5) 0.02790(17) Uani 1 1 d .
C9 C 0.8915(3) 0.54789(14) 0.9261(2) 0.0411(8) Uani 1 1 d .
H9A H 0.8863 0.5390 0.8679 0.062 Uiso 1 1 calc GR
H9B H 0.8923 0.5119 0.9571 0.062 Uiso 1 1 calc GR
H9C H 0.9743 0.5696 0.9438 0.062 Uiso 1 1 calc GR
C10 C 0.5864(3) 0.54582(13) 0.9203(2) 0.0373(7) Uani 1 1 d .
H10A H 0.5080 0.5663 0.9357 0.056 Uiso 1 1 calc GR
H10B H 0.5993 0.5097 0.9510 0.056 Uiso 1 1 calc GR
H10C H 0.5714 0.5373 0.8619 0.056 Uiso 1 1 calc GR
C11 C 0.7564(3) 0.61479(13) 1.05538(19) 0.0343(7) Uani 1 1 d .
C12 C 0.8874(4) 0.6482(2) 1.0799(2) 0.0558(11) Uani 1 1 d .
H12A H 0.9646 0.6228 1.0766 0.084 Uiso 1 1 calc GR
H12B H 0.8900 0.6623 1.1358 0.084 Uiso 1 1 calc GR
H12C H 0.8914 0.6810 1.0430 0.084 Uiso 1 1 calc GR
C13 C 0.6389(4) 0.65424(17) 1.0676(2) 0.0522(9) Uani 1 1 d .
H13A H 0.6422 0.6890 1.0342 0.078 Uiso 1 1 calc GR
H13B H 0.6453 0.6652 1.1251 0.078 Uiso 1 1 calc GR
H13C H 0.5536 0.6340 1.0513 0.078 Uiso 1 1 calc GR
C14 C 0.7546(5) 0.56196(16) 1.1116(2) 0.0557(11) Uani 1 1 d .
H14A H 0.6683 0.5418 1.0991 0.084 Uiso 1 1 calc GR
H14B H 0.7661 0.5747 1.1685 0.084 Uiso 1 1 calc GR
H14C H 0.8284 0.5358 1.1030 0.084 Uiso 1 1 calc GR
C15 C 0.6018(3) 0.67470(13) 0.8493(2) 0.0322(7) Uani 1 1 d .
H15A H 0.6051 0.7172 0.8547 0.039 Uiso 1 1 calc R
H15B H 0.5345 0.6599 0.8828 0.039 Uiso 1 1 calc R
C16 C 0.5597(3) 0.65840(15) 0.7604(2) 0.0380(7) Uani 1 1 d .
H16A H 0.5539 0.6159 0.7552 0.046 Uiso 1 1 calc R
H16B H 0.4696 0.6747 0.7412 0.046 Uiso 1 1 calc R
N3 N 0.8290(3) 0.77681(10) 0.76906(15) 0.0307(5) Uani 1 1 d .
Si3 Si 0.80543(10) 0.83408(3) 0.83220(5) 0.03203(19) Uani 1 1 d .
C17 C 0.8410(4) 0.80734(13) 0.9403(2) 0.0344(7) Uani 1 1 d .
H17A H 0.9357 0.7956 0.9520 0.052 Uiso 1 1 calc GR
H17B H 0.7827 0.7743 0.9474 0.052 Uiso 1 1 calc GR
H17C H 0.8230 0.8382 0.9777 0.052 Uiso 1 1 calc GR
C18 C 0.6264(4) 0.86023(14) 0.8169(2) 0.0430(8) Uani 1 1 d .
H18A H 0.5668 0.8295 0.8316 0.065 Uiso 1 1 calc GR
H18B H 0.6006 0.8709 0.7597 0.065 Uiso 1 1 calc GR
H18C H 0.6181 0.8939 0.8515 0.065 Uiso 1 1 calc GR
C19 C 0.9184(4) 0.89858(13) 0.8185(2) 0.0460(10) Uani 1 1 d .
C20 C 0.8896(6) 0.9210(2) 0.7312(3) 0.0814(16) Uani 1 1 d .
H20A H 0.9081 0.8904 0.6933 0.122 Uiso 1 1 calc GR
H20B H 0.9476 0.9542 0.7247 0.122 Uiso 1 1 calc GR
H20C H 0.7948 0.9325 0.7195 0.122 Uiso 1 1 calc GR
C21 C 1.0688(4) 0.88154(15) 0.8341(3) 0.0578(11) Uani 1 1 d .
H21A H 1.0931 0.8711 0.8914 0.087 Uiso 1 1 calc GR
H21B H 1.1243 0.9141 0.8209 0.087 Uiso 1 1 calc GR
H21C H 1.0847 0.8485 0.7997 0.087 Uiso 1 1 calc GR
C22 C 0.8957(5) 0.94693(15) 0.8794(3) 0.0653(13) Uani 1 1 d .
H22A H 0.7995 0.9566 0.8738 0.098 Uiso 1 1 calc GR
H22B H 0.9474 0.9812 0.8679 0.098 Uiso 1 1 calc GR
H22C H 0.9257 0.9337 0.9350 0.098 Uiso 1 1 calc GR
C23 C 0.7559(4) 0.77631(14) 0.68568(19) 0.0389(8) Uani 1 1 d .
H23A H 0.8143 0.7596 0.6480 0.047 Uiso 1 1 calc R
H23B H 0.7333 0.8163 0.6680 0.047 Uiso 1 1 calc R
C24 C 0.6272(4) 0.74103(15) 0.6822(2) 0.0399(8) Uani 1 1 d .
H24A H 0.5664 0.7590 0.7174 0.048 Uiso 1 1 calc R
H24B H 0.5801 0.7405 0.6257 0.048 Uiso 1 1 calc R
N4 N 0.6595(3) 0.68090(10) 0.70995(16) 0.0313(6) Uani 1 1 d .
N5 N 1.1122(3) 0.68232(15) 0.88772(18) 0.0474(8) Uani 1 1 d .
C25 C 1.1697(4) 0.73828(18) 0.9135(2) 0.0539(10) Uani 1 1 d .
H25A H 1.1927 0.7377 0.9734 0.065 Uiso 1 1 calc R
H25B H 1.0991 0.7679 0.9000 0.065 Uiso 1 1 calc R
C26 C 1.2950(4) 0.7572(2) 0.8770(3) 0.0717(15) Uani 1 1 d .
H26A H 1.2807 0.7507 0.8180 0.108 Uiso 1 1 calc GR
H26B H 1.3731 0.7348 0.9015 0.108 Uiso 1 1 calc GR
H26C H 1.3115 0.7983 0.8879 0.108 Uiso 1 1 calc GR
C27 C 1.2040(4) 0.63461(17) 0.9087(2) 0.0484(9) Uani 1 1 d .
H27A H 1.2854 0.6409 0.8819 0.058 Uiso 1 1 calc R
H27B H 1.1601 0.5989 0.8857 0.058 Uiso 1 1 calc R
C28 C 1.2483(4) 0.62515(19) 0.9982(3) 0.0558(10) Uani 1 1 d .
H28A H 1.3003 0.5893 1.0060 0.084 Uiso 1 1 calc GR
H28B H 1.1688 0.6224 1.0267 0.084 Uiso 1 1 calc GR
H28C H 1.3046 0.6575 1.0203 0.084 Uiso 1 1 calc GR

loop_
_atom_site_aniso_label
_atom_site_aniso_U_11
_atom_site_aniso_U_22
_atom_site_aniso_U_33
_atom_site_aniso_U_23
_atom_site_aniso_U_13
_atom_site_aniso_U_12
Th1 0.01876(6) 0.02337(6) 0.02236(6) 0.00148(4) 0.00173(4) -0.00034(4)
N1 0.0255(13) 0.0254(11) 0.0308(13) -0.0033(10) 0.0019(10) 0.0007(9)
Si1 0.0310(4) 0.0227(3) 0.0246(4) 0.0002(3) 0.0037(3) 0.0011(3)
C1 0.0385(19) 0.0264(14) 0.0380(17) 0.0005(12) 0.0091(14) -0.0047(12)
C2 0.053(2) 0.052(2) 0.0295(17) 0.0006(15) 0.0008(15) 0.0129(17)
C3 0.0332(16) 0.0228(12) 0.0297(14) -0.0006(11) 0.0082(12) 0.0006(12)
C4 0.045(2) 0.0242(14) 0.059(2) -0.0087(14) 0.0169(17) -0.0031(13)
C5 0.0386(18) 0.0397(16) 0.0378(17) 0.0037(14) 0.0145(14) 0.0065(14)
C6 0.0415(19) 0.0332(15) 0.0354(16) 0.0047(13) 0.0051(14) 0.0093(14)
C7 0.0290(17) 0.0341(15) 0.0432(18) -0.0100(14) 0.0015(14) -0.0032(13)
C8 0.0278(17) 0.0499(19) 0.0372(17) -0.0111(15) -0.0069(13) 0.0009(14)
N2 0.0218(12) 0.0256(11) 0.0327(13) 0.0039(10) 0.0042(10) 0.0000(9)
Si2 0.0279(4) 0.0235(4) 0.0333(4) 0.0042(3) 0.0078(3) -0.0012(3)
C9 0.0373(19) 0.0359(16) 0.051(2) 0.0092(15) 0.0080(15) 0.0086(14)
C10 0.0402(19) 0.0303(15) 0.0428(18) -0.0052(13) 0.0111(15) -0.0101(13)
C11 0.0340(18) 0.0359(16) 0.0338(16) 0.0061(13) 0.0068(13) -0.0105(13)
C12 0.049(2) 0.080(3) 0.0361(19) 0.0032(19) -0.0023(16) -0.031(2)
C13 0.056(2) 0.056(2) 0.044(2) -0.0187(18) 0.0052(18) 0.0003(19)
C14 0.086(3) 0.045(2) 0.039(2) 0.0132(16) 0.019(2) -0.008(2)
C15 0.0211(15) 0.0335(15) 0.0424(18) 0.0059(13) 0.0054(13) 0.0031(12)
C16 0.0195(15) 0.0443(18) 0.049(2) 0.0014(15) -0.0010(13) 0.0015(13)
N3 0.0431(15) 0.0233(11) 0.0284(13) 0.0041(10) 0.0142(11) 0.0038(10)
Si3 0.0433(5) 0.0207(3) 0.0359(5) 0.0041(3) 0.0191(4) 0.0050(3)
C17 0.0385(19) 0.0312(15) 0.0362(17) -0.0006(13) 0.0148(14) 0.0014(13)
C18 0.051(2) 0.0336(16) 0.046(2) 0.0042(14) 0.0130(16) 0.0176(15)
C19 0.065(3) 0.0192(14) 0.062(2) 0.0041(14) 0.035(2) -0.0015(14)
C20 0.118(5) 0.059(3) 0.072(3) 0.034(2) 0.028(3) -0.015(3)
C21 0.062(3) 0.0354(18) 0.085(3) -0.0093(19) 0.040(2) -0.0136(17)
C22 0.069(3) 0.0287(17) 0.108(4) -0.016(2) 0.047(3) -0.0086(18)
C23 0.053(2) 0.0324(15) 0.0323(16) 0.0083(13) 0.0102(15) 0.0151(15)
C24 0.0406(19) 0.0461(19) 0.0312(16) 0.0054(14) -0.0020(14) 0.0204(15)
N4 0.0245(14) 0.0354(13) 0.0324(14) -0.0010(10) -0.0023(11) 0.0078(10)
N5 0.0228(15) 0.089(3) 0.0300(15) -0.0126(14) 0.0024(12) -0.0017(14)
C25 0.050(2) 0.069(3) 0.044(2) -0.0041(19) 0.0088(17) 0.030(2)
C26 0.028(2) 0.083(3) 0.103(4) -0.057(3) 0.005(2) -0.007(2)
C27 0.0314(19) 0.067(2) 0.049(2) -0.0278(18) 0.0129(16) -0.0097(17)
C28 0.037(2) 0.066(2) 0.065(3) -0.004(2) 0.0087(18) 0.0132(18)

loop_
_atom_type_symbol
_atom_type_description
_atom_type_scat_dispersion_real
_atom_type_scat_dispersion_imag
_atom_type_scat_source
C C 0.0033 0.0016 'International Tables Vol C Tables 4.2.6.8 and 6.1.1.4'
H H 0.0000 0.0000 'International Tables Vol C Tables 4.2.6.8 and 6.1.1.4'
N N 0.0061 0.0033 'International Tables Vol C Tables 4.2.6.8 and 6.1.1.4'
Si Si 0.0817 0.0704 'International Tables Vol C Tables 4.2.6.8 and 6.1.1.4'
Th Th -7.2400 8.8979 'International Tables Vol C Tables 4.2.6.8 and 6.1.1.4'

loop_
_geom_angle_atom_site_label_1
_geom_angle_atom_site_label_2
_geom_angle_atom_site_label_3
_geom_angle
N1 Th1 N4 67.92(8)
N2 Th1 N1 105.66(8)
N2 Th1 N3 103.50(8)
N2 Th1 N4 68.73(8)
N3 Th1 N1 112.47(8)
N3 Th1 N4 68.61(8)
N5 Th1 N1 108.21(10)
N5 Th1 N2 111.70(10)
N5 Th1 N3 114.90(11)
N5 Th1 N4 175.85(9)
Si1 N1 Th1 123.95(12)
C7 N1 Th1 115.53(18)
C7 N1 Si1 117.9(2)
N1 Si1 C1 106.33(13)
N1 Si1 C2 111.23(15)
N1 Si1 C3 113.97(12)
C1 Si1 C3 108.89(14)
C2 Si1 C1 107.53(17)
C2 Si1 C3 108.66(14)
Si1 C1 H1A 109.5
Si1 C1 H1B 109.5
Si1 C1 H1C 109.5
H1A C1 H1B 109.5
H1A C1 H1C 109.5
H1B C1 H1C 109.5
Si1 C2 H2A 109.5
Si1 C2 H2B 109.5
Si1 C2 H2C 109.5
H2A C2 H2B 109.5
H2A C2 H2C 109.5
H2B C2 H2C 109.5
C4 C3 Si1 109.8(2)
C5 C3 Si1 110.8(2)
C5 C3 C4 109.0(2)
C6 C3 Si1 110.76(19)
C6 C3 C4 107.6(3)
C6 C3 C5 108.7(3)
C3 C4 H4A 109.5
C3 C4 H4B 109.5
C3 C4 H4C 109.5
H4A C4 H4B 109.5
H4A C4 H4C 109.5
H4B C4 H4C 109.5
C3 C5 H5A 109.5
C3 C5 H5B 109.5
C3 C5 H5C 109.5
H5A C5 H5B 109.5
H5A C5 H5C 109.5
H5B C5 H5C 109.5
C3 C6 H6A 109.5
C3 C6 H6B 109.5
C3 C6 H6C 109.5
H6A C6 H6B 109.5
H6A C6 H6C 109.5
H6B C6 H6C 109.5
N1 C7 H7A 109.7
N1 C7 H7B 109.7
N1 C7 C8 109.8(2)
H7A C7 H7B 108.2
C8 C7 H7A 109.7
C8 C7 H7B 109.7
C7 C8 H8A 109.7
C7 C8 H8B 109.7
H8A C8 H8B 108.2
N4 C8 C7 109.7(3)
N4 C8 H8A 109.7
N4 C8 H8B 109.7
Si2 N2 Th1 128.60(12)
C15 N2 Th1 112.85(17)
C15 N2 Si2 117.37(19)
N2 Si2 C9 106.64(14)
N2 Si2 C10 111.06(14)
N2 Si2 C11 112.68(13)
C9 Si2 C10 107.92(16)
C9 Si2 C11 110.09(16)
C10 Si2 C11 108.35(14)
Si2 C9 H9A 109.5
Si2 C9 H9B 109.5
Si2 C9 H9C 109.5
H9A C9 H9B 109.5
H9A C9 H9C 109.5
H9B C9 H9C 109.5
Si2 C10 H10A 109.5
Si2 C10 H10B 109.5
Si2 C10 H10C 109.5
H10A C10 H10B 109.5
H10A C10 H10C 109.5
H10B C10 H10C 109.5
C12 C11 Si2 110.5(2)
C12 C11 C14 108.8(3)
C13 C11 Si2 109.4(2)
C13 C11 C12 108.0(3)
C13 C11 C14 109.0(3)
C14 C11 Si2 111.2(2)
C11 C12 H12A 109.5
C11 C12 H12B 109.5
C11 C12 H12C 109.5
H12A C12 H12B 109.5
H12A C12 H12C 109.5
H12B C12 H12C 109.5
C11 C13 H13A 109.5
C11 C13 H13B 109.5
C11 C13 H13C 109.5
H13A C13 H13B 109.5
H13A C13 H13C 109.5
H13B C13 H13C 109.5
C11 C14 H14A 109.5
C11 C14 H14B 109.5
C11 C14 H14C 109.5
H14A C14 H14B 109.5
H14A C14 H14C 109.5
H14B C14 H14C 109.5
N2 C15 H15A 109.6
N2 C15 H15B 109.6
N2 C15 C16 110.1(2)
H15A C15 H15B 108.2
C16 C15 H15A 109.6
C16 C15 H15B 109.6
C15 C16 H16A 109.7
C15 C16 H16B 109.7
H16A C16 H16B 108.2
N4 C16 C15 109.8(3)
N4 C16 H16A 109.7
N4 C16 H16B 109.7
Si3 N3 Th1 126.68(13)
C23 N3 Th1 111.16(17)
C23 N3 Si3 118.9(2)
N3 Si3 C17 107.40(13)
N3 Si3 C18 111.92(16)
N3 Si3 C19 113.56(13)
C17 Si3 C19 109.44(17)
C18 Si3 C17 106.81(15)
C18 Si3 C19 107.50(16)
Si3 C17 H17A 109.5
Si3 C17 H17B 109.5
Si3 C17 H17C 109.5
H17A C17 H17B 109.5
H17A C17 H17C 109.5
H17B C17 H17C 109.5
Si3 C18 H18A 109.5
Si3 C18 H18B 109.5
Si3 C18 H18C 109.5
H18A C18 H18B 109.5
H18A C18 H18C 109.5
H18B C18 H18C 109.5
C20 C19 Si3 109.9(3)
C20 C19 C21 107.5(3)
C20 C19 C22 110.3(3)
C21 C19 Si3 111.0(2)
C21 C19 C22 107.6(4)
C22 C19 Si3 110.5(2)
C19 C20 H20A 109.5
C19 C20 H20B 109.5
C19 C20 H20C 109.5
H20A C20 H20B 109.5
H20A C20 H20C 109.5
H20B C20 H20C 109.5
C19 C21 H21A 109.5
C19 C21 H21B 109.5
C19 C21 H21C 109.5
H21A C21 H21B 109.5
H21A C21 H21C 109.5
H21B C21 H21C 109.5
C19 C22 H22A 109.5
C19 C22 H22B 109.5
C19 C22 H22C 109.5
H22A C22 H22B 109.5
H22A C22 H22C 109.5
H22B C22 H22C 109.5
N3 C23 H23A 109.5
N3 C23 H23B 109.5
N3 C23 C24 110.5(3)
H23A C23 H23B 108.1
C24 C23 H23A 109.5
C24 C23 H23B 109.5
C23 C24 H24A 109.6
C23 C24 H24B 109.6
H24A C24 H24B 108.1
N4 C24 C23 110.2(3)
N4 C24 H24A 109.6
N4 C24 H24B 109.6
C8 N4 Th1 107.80(18)
C8 N4 C24 111.5(3)
C16 N4 Th1 106.76(18)
C16 N4 C8 112.0(3)
C16 N4 C24 111.7(3)
C24 N4 Th1 106.76(19)
C25 N5 Th1 115.5(2)
C27 N5 Th1 130.7(2)
C27 N5 C25 113.4(3)
N5 C25 H25A 108.1
N5 C25 H25B 108.1
N5 C25 C26 116.9(3)
H25A C25 H25B 107.3
C26 C25 H25A 108.1
C26 C25 H25B 108.1
C25 C26 H26A 109.5
C25 C26 H26B 109.5
C25 C26 H26C 109.5
H26A C26 H26B 109.5
H26A C26 H26C 109.5
H26B C26 H26C 109.5
N5 C27 H27A 108.3
N5 C27 H27B 108.3
N5 C27 C28 116.1(3)
H27A C27 H27B 107.4
C28 C27 H27A 108.3
C28 C27 H27B 108.3
C27 C28 H28A 109.5
C27 C28 H28B 109.5
C27 C28 H28C 109.5
H28A C28 H28B 109.5
H28A C28 H28C 109.5
H28B C28 H28C 109.5

loop_
_geom_bond_atom_site_label_1
_geom_bond_atom_site_label_2
_geom_bond_distance
Th1 N1 2.329(2)
Th1 N2 2.317(2)
Th1 N3 2.323(2)
Th1 N4 2.761(3)
Th1 N5 2.302(3)
N1 Si1 1.724(2)
N1 C7 1.478(4)
Si1 C1 1.884(3)
Si1 C2 1.873(3)
Si1 C3 1.906(3)
C1 H1A 0.9800
C1 H1B 0.9800
C1 H1C 0.9800
C2 H2A 0.9800
C2 H2B 0.9800
C2 H2C 0.9800
C3 C4 1.538(4)
C3 C5 1.536(4)
C3 C6 1.534(4)
C4 H4A 0.9800
C4 H4B 0.9800
C4 H4C 0.9800
C5 H5A 0.9800
C5 H5B 0.9800
C5 H5C 0.9800
C6 H6A 0.9800
C6 H6B 0.9800
C6 H6C 0.9800
C7 H7A 0.9900
C7 H7B 0.9900
C7 C8 1.523(4)
C8 H8A 0.9900
C8 H8B 0.9900
C8 N4 1.488(4)
N2 Si2 1.721(2)
N2 C15 1.479(4)
Si2 C9 1.878(3)
Si2 C10 1.884(3)
Si2 C11 1.905(3)
C9 H9A 0.9800
C9 H9B 0.9800
C9 H9C 0.9800
C10 H10A 0.9800
C10 H10B 0.9800
C10 H10C 0.9800
C11 C12 1.530(5)
C11 C13 1.525(5)
C11 C14 1.542(4)
C12 H12A 0.9800
C12 H12B 0.9800
C12 H12C 0.9800
C13 H13A 0.9800
C13 H13B 0.9800
C13 H13C 0.9800
C14 H14A 0.9800
C14 H14B 0.9800
C14 H14C 0.9800
C15 H15A 0.9900
C15 H15B 0.9900
C15 C16 1.524(5)
C16 H16A 0.9900
C16 H16B 0.9900
C16 N4 1.481(4)
N3 Si3 1.727(2)
N3 C23 1.474(4)
Si3 C17 1.884(3)
Si3 C18 1.876(4)
Si3 C19 1.907(3)
C17 H17A 0.9800
C17 H17B 0.9800
C17 H17C 0.9800
C18 H18A 0.9800
C18 H18B 0.9800
C18 H18C 0.9800
C19 C20 1.528(6)
C19 C21 1.544(6)
C19 C22 1.546(5)
C20 H20A 0.9800
C20 H20B 0.9800
C20 H20C 0.9800
C21 H21A 0.9800
C21 H21B 0.9800
C21 H21C 0.9800
C22 H22A 0.9800
C22 H22B 0.9800
C22 H22C 0.9800
C23 H23A 0.9900
C23 H23B 0.9900
C23 C24 1.520(5)
C24 H24A 0.9900
C24 H24B 0.9900
C24 N4 1.491(4)
N5 C25 1.461(5)
N5 C27 1.450(5)
C25 H25A 0.9900
C25 H25B 0.9900
C25 C26 1.528(6)
C26 H26A 0.9800
C26 H26B 0.9800
C26 H26C 0.9800
C27 H27A 0.9900
C27 H27B 0.9900
C27 C28 1.507(5)
C28 H28A 0.9800
C28 H28B 0.9800
C28 H28C 0.9800

loop_
_geom_torsion_atom_site_label_1
_geom_torsion_atom_site_label_2
_geom_torsion_atom_site_label_3
_geom_torsion_atom_site_label_4
_geom_torsion
Th1 N1 Si1 C1 -4.58(19)
Th1 N1 Si1 C2 -121.36(17)
Th1 N1 Si1 C3 115.38(15)
Th1 N1 C7 C8 59.0(3)
Th1 N2 Si2 C9 -16.5(2)
Th1 N2 Si2 C10 -133.88(16)
Th1 N2 Si2 C11 104.34(18)
Th1 N2 C15 C16 62.1(3)
Th1 N3 Si3 C17 -3.7(2)
Th1 N3 Si3 C18 -120.61(18)
Th1 N3 Si3 C19 117.45(19)
Th1 N3 C23 C24 65.1(3)
Th1 N5 C25 C26 -111.8(3)
Th1 N5 C27 C28 -125.9(3)
N1 C7 C8 N4 -58.0(4)
Si1 N1 C7 C8 -103.5(3)
C7 N1 Si1 C1 156.3(2)
C7 N1 Si1 C2 39.6(3)
C7 N1 Si1 C3 -83.7(2)
C7 C8 N4 Th1 30.5(3)
C7 C8 N4 C16 -86.6(3)
C7 C8 N4 C24 147.4(3)
N2 C15 C16 N4 -59.8(3)
Si2 N2 C15 C16 -106.5(3)
C15 N2 Si2 C9 150.0(2)
C15 N2 Si2 C10 32.7(3)
C15 N2 Si2 C11 -89.1(2)
C15 C16 N4 Th1 28.9(3)
C15 C16 N4 C8 146.7(3)
C15 C16 N4 C24 -87.5(3)
N3 C23 C24 N4 -58.2(3)
Si3 N3 C23 C24 -95.9(3)
C23 N3 Si3 C17 154.0(2)
C23 N3 Si3 C18 37.0(3)
C23 N3 Si3 C19 -84.9(3)
C23 C24 N4 Th1 24.1(3)
C23 C24 N4 C8 -93.4(3)
C23 C24 N4 C16 140.5(3)
C25 N5 C27 C28 62.2(4)
C27 N5 C25 C26 61.4(5)
